data_8101663
loop_
_publ_author_name
'Kr\"amer, W.'
'Geyer, E.'
'Schollmeyer, D.'

_publ_section_title
;
Crystal structure of 1,2-dihydroxytricyclo[5.3.1.1^2,6^]dodeca-4,8-
dien-3,10,11,12-tetraone, C~20~H~24~O~6~
;
_journal_issue 4
_journal_name_full 'Zeitschrift f\"ur Kristallographie - New Crystal Structures'
_journal_page_first 785
_journal_page_last 786
_journal_volume 213
_journal_year 1998
_chemical_formula_sum 'C20 H24 O6'
_chemical_formula_weight 360.39
_chemical_melting_point 142
_space_group_IT_number 15
_symmetry_cell_setting monoclinic
_symmetry_space_group_name_Hall '-C 2yc'
_symmetry_space_group_name_H-M 'C 1 2/c 1'
_cell_angle_alpha 90.00
_cell_angle_beta 117.052(2)
_cell_angle_gamma 90.00
_cell_formula_units_Z 8
_cell_length_a 24.9916(7)
_cell_length_b 8.7700(3)
_cell_length_c 18.4892(4)
_cell_measurement_temperature 293(2)
_cell_volume 3609.04(18)
_diffrn_ambient_temperature 293(2)
_exptl_crystal_density_diffrn 1.327
_refine_ls_R_factor_obs 0.1082
_refine_ls_wR_factor_obs 0.2576
_cod_original_sg_symbol_H-M 'C 2/c'
_cod_database_code 8101663

loop_
_symmetry_equiv_pos_as_xyz
'x, y, z'
'-x, y, -z+1/2'
'x+1/2, y+1/2, z'
'-x+1/2, y+1/2, -z+1/2'
'-x, -y, -z'
'x, -y, z-1/2'
'-x+1/2, -y+1/2, -z'
'x+1/2, -y+1/2, z-1/2'

loop_
_atom_site_aniso_label
_atom_site_aniso_U_11
_atom_site_aniso_U_22
_atom_site_aniso_U_33
_atom_site_aniso_U_23
_atom_site_aniso_U_13
_atom_site_aniso_U_12
O1 0.0453(12) 0.0207(10) 0.0588(14) -0.0005(8) 0.0219(10) -0.0036(8)
O2 0.0226(9) 0.0240(9) 0.0524(12) 0.0040(8) 0.0146(8) 0.0096(7)
O3 0.0312(10) 0.0272(10) 0.0434(11) 0.0144(8) 0.0191(9) 0.0027(7)
O4 0.0387(11) 0.0385(12) 0.0360(11) 0.0111(9) 0.0011(9) 0.0048(9)
C1 0.0271(13) 0.0232(12) 0.0348(13) -0.0014(10) 0.0170(11) -0.0033(10)
C2 0.0173(11) 0.0202(12) 0.0351(13) 0.0035(10) 0.0109(10) 0.0038(9)
C3 0.0204(11) 0.0192(11) 0.0301(12) 0.0051(9) 0.0110(10) 0.0014(9)
C4 0.0197(12) 0.0266(13) 0.0291(13) 0.0032(9) 0.0087(10) 0.0046(9)
C5 0.0168(11) 0.0266(12) 0.0305(12) -0.0012(9) 0.0104(10) -0.0015(9)
C6 0.0196(11) 0.0199(11) 0.0316(13) 0.0002(9) 0.0103(10) -0.0028(9)
C7 0.0136(10) 0.0177(11) 0.0290(12) 0.0022(9) 0.0076(9) 0.0010(8)
C8 0.0184(11) 0.0208(11) 0.0267(12) 0.0027(9) 0.0098(10) 0.0003(9)
C9 0.0202(11) 0.0319(14) 0.0287(12) -0.0027(10) 0.0090(10) -0.0016(10)
C10 0.0215(12) 0.0288(13) 0.0337(13) -0.0068(10) 0.0139(10) -0.0063(10)
C11 0.0193(11) 0.0208(11) 0.0280(12) -0.0004(9) 0.0121(10) -0.0005(9)
O5 0.0277(10) 0.0394(11) 0.0483(12) 0.0070(9) 0.0246(9) 0.0031(8)
C12 0.0173(11) 0.0215(12) 0.0267(12) 0.0015(9) 0.0096(9) 0.0004(8)
O6 0.0254(10) 0.0360(11) 0.0506(12) 0.0073(8) 0.0248(9) 0.0026(7)
C13 0.0172(12) 0.0442(17) 0.0386(15) -0.0015(12) 0.0045(11) -0.0076(11)
C14 0.0232(15) 0.113(4) 0.067(2) -0.016(2) 0.0232(16) -0.0038(18)
C15 0.0186(11) 0.0249(12) 0.0342(13) 0.0025(10) 0.0078(10) 0.0063(9)
C16 0.0327(14) 0.0326(15) 0.0450(16) -0.0027(12) 0.0145(12) 0.0102(11)
C17 0.0249(13) 0.0372(15) 0.0477(16) -0.0112(12) 0.0184(12) -0.0108(11)
C18 0.0389(16) 0.063(2) 0.0528(19) -0.0251(17) 0.0165(15) -0.0198(16)
C19 0.0347(14) 0.0331(14) 0.0367(14) 0.0123(11) 0.0174(12) 0.0067(11)
C20 0.071(2) 0.062(2) 0.0396(17) 0.0133(16) 0.0312(17) 0.0144(19)

loop_
_atom_site_label
_atom_site_type_symbol
_atom_site_fract_x
_atom_site_fract_y
_atom_site_fract_z
_atom_site_U_iso_or_equiv
_atom_site_thermal_displace_type
_atom_site_occupancy
_atom_site_symmetry_multiplicity
_atom_site_calc_flag
_atom_site_refinement_flags
_atom_site_disorder_assembly
_atom_site_disorder_group
O1 O 0.36266(10) 0.4072(2) 0.25224(14) 0.0423(6) Uani 1 1 d . . .
O2 O 0.26422(8) 0.2421(2) 0.16948(13) 0.0340(5) Uani 1 1 d . . .
H2O H 0.2673 0.3310 0.1899 0.057(11) Uiso 1 1 d R . .
O3 O 0.34402(8) 0.2185(2) 0.09518(12) 0.0331(5) Uani 1 1 d . . .
H3O H 0.3174 0.2663 0.0602 0.070(14) Uiso 1 1 d R . .
O4 O 0.24117(9) 0.0619(2) 0.01047(12) 0.0438(6) Uani 1 1 d . . .
C1 C 0.37141(11) 0.2712(3) 0.25641(16) 0.0272(6) Uani 1 1 d . . .
C2 C 0.31870(10) 0.1647(3) 0.20532(15) 0.0246(6) Uani 1 1 d . . .
C3 C 0.33113(10) 0.0999(3) 0.13413(14) 0.0234(6) Uani 1 1 d . . .
C4 C 0.27442(11) 0.0103(3) 0.07640(15) 0.0261(6) Uani 1 1 d . . .
C5 C 0.26501(10) -0.1401(3) 0.10479(15) 0.0247(6) Uani 1 1 d . . .
C6 C 0.31067(10) -0.2082(3) 0.16806(15) 0.0242(6) Uani 1 1 d . . .
H6 H 0.3012 -0.3121 0.1801 0.040(9) Uiso 1 1 d R . .
C7 C 0.37298(9) -0.1426(2) 0.21613(14) 0.0209(6) Uani 1 1 d . . .
C8 C 0.37632(10) -0.0573(3) 0.29546(14) 0.0221(6) Uani 1 1 d . . .
C9 C 0.43008(11) 0.0490(3) 0.32751(15) 0.0277(6) Uani 1 1 d . . .
H9 H 0.4692 -0.0088 0.3701 0.034(8) Uiso 1 1 d R . .
C10 C 0.42919(11) 0.1978(3) 0.30989(15) 0.0275(6) Uani 1 1 d . . .
C11 C 0.31911(10) 0.0386(3) 0.26258(14) 0.0222(6) Uani 1 1 d . . .
O5 O 0.27879(8) 0.0228(2) 0.28032(13) 0.0357(5) Uani 1 1 d . . .
C12 C 0.38227(10) -0.0161(3) 0.16620(14) 0.0220(6) Uani 1 1 d . . .
O6 O 0.42384(8) -0.0082(2) 0.15018(12) 0.0345(5) Uani 1 1 d . . .
C13 C 0.20397(11) -0.2110(3) 0.05874(18) 0.0365(7) Uani 1 1 d . . .
H13A H 0.1932 -0.2152 0.0001 0.049(7) Uiso 1 1 d R . .
H13B H 0.2081 -0.3193 0.0801 0.049(7) Uiso 1 1 d R . .
C14 C 0.15530(14) -0.1239(6) 0.0683(3) 0.0669(13) Uani 1 1 d . . .
H14A H 0.1171 -0.1714 0.0361 0.117(13) Uiso 1 1 calc R . .
H14B H 0.1543 -0.0206 0.0505 0.117(13) Uiso 1 1 calc R . .
H14C H 0.1636 -0.1244 0.1243 0.117(13) Uiso 1 1 calc R . .
C15 C 0.42103(10) -0.2668(3) 0.23730(16) 0.0275(6) Uani 1 1 d . . .
H15A H 0.4160 -0.3325 0.2694 0.048(7) Uiso 1 1 d R . .
H15B H 0.4592 -0.2150 0.2694 0.048(7) Uiso 1 1 d R . .
C16 C 0.41675(13) -0.3552(3) 0.16444(18) 0.0380(7) Uani 1 1 d . . .
H16A H 0.4218 -0.2867 0.1275 0.066(7) Uiso 1 1 calc R . .
H16B H 0.3781 -0.4033 0.1375 0.066(7) Uiso 1 1 calc R . .
H16C H 0.4476 -0.4315 0.1821 0.066(7) Uiso 1 1 calc R . .
C17 C 0.48476(12) 0.2967(3) 0.34462(18) 0.0359(7) Uani 1 1 d . . .
H17A H 0.5197 0.2328 0.3578 0.054(7) Uiso 1 1 d R . .
H17B H 0.4823 0.3691 0.3036 0.054(7) Uiso 1 1 d R . .
C18 C 0.49333(15) 0.3833(5) 0.4200(2) 0.0532(9) Uani 1 1 d . . .
H18A H 0.5295 0.4428 0.4395 0.060(7) Uiso 1 1 calc R . .
H18B H 0.4963 0.3124 0.4612 0.060(7) Uiso 1 1 calc R . .
H18C H 0.4596 0.4497 0.4070 0.060(7) Uiso 1 1 calc R . .
C19 C 0.38011(13) -0.1699(3) 0.36157(17) 0.0343(7) Uani 1 1 d . . .
H19A H 0.3436 -0.2390 0.3301 0.055(8) Uiso 1 1 d R . .
H19B H 0.4114 -0.2424 0.3701 0.055(8) Uiso 1 1 d R . .
C20 C 0.38533(18) -0.0940(5) 0.4383(2) 0.0555(10) Uani 1 1 d . . .
H20A H 0.3873 -0.1707 0.4764 0.101(11) Uiso 1 1 calc R . .
H20B H 0.3509 -0.0303 0.4252 0.101(11) Uiso 1 1 calc R . .
H20C H 0.4211 -0.0328 0.4617 0.101(11) Uiso 1 1 calc R . .

loop_
_geom_bond_atom_site_label_1
_geom_bond_atom_site_label_2
_geom_bond_distance
_geom_bond_site_symmetry_2
_geom_bond_publ_flag
O1 C1 1.209(3) . ?
O2 C2 1.390(3) . ?
O2 H2O 0.8541 . ?
O3 C3 1.384(3) . ?
O3 H3O 0.8034 . ?
O4 C4 1.209(3) . ?
C1 C10 1.476(4) . ?
C1 C2 1.538(3) . ?
C2 C11 1.528(3) . ?
C2 C3 1.589(3) . ?
C3 C12 1.527(3) . ?
C3 C4 1.546(3) . ?
C4 C5 1.477(3) . ?
C5 C6 1.347(3) . ?
C5 C13 1.502(3) . ?
C6 C7 1.512(3) . ?
C6 H6 0.9912 . ?
C7 C12 1.527(3) . ?
C7 C15 1.534(3) . ?
C7 C8 1.615(3) . ?
C8 C9 1.517(3) . ?
C8 C11 1.526(3) . ?
C8 C19 1.540(3) . ?
C9 C10 1.342(4) . ?
C9 H9 1.0653 . ?
C10 C17 1.511(3) . ?
C11 O5 1.201(3) . ?
C12 O6 1.205(3) . ?
C13 C14 1.513(5) . ?
C13 H13A 0.9921 . ?
C13 H13B 1.0157 . ?
C14 H14A 0.9600 . ?
C14 H14B 0.9600 . ?
C14 H14C 0.9600 . ?
C15 C16 1.515(4) . ?
C15 H15A 0.8766 . ?
C15 H15B 0.9763 . ?
C16 H16A 0.9600 . ?
C16 H16B 0.9600 . ?
C16 H16C 0.9600 . ?
C17 C18 1.515(4) . ?
C17 H17A 0.9699 . ?
C17 H17B 0.9700 . ?
C18 H18A 0.9600 . ?
C18 H18B 0.9600 . ?
C18 H18C 0.9600 . ?
C19 C20 1.518(4) . ?
C19 H19A 1.0275 . ?
C19 H19B 0.9641 . ?
C20 H20A 0.9600 . ?
C20 H20B 0.9600 . ?
C20 H20C 0.9600 . ?
